data_1521921
loop_
_publ_author_name
'Shi, Y.'
'Tanaka, T.'
'Leithe-Jasper, A.'
'Bando, Y.'
'Bourgeois, L.'

_publ_section_title
;
 Sc2 B1.1 C3.2, a new rare-earth boron carbide with graphite-like layers
;
_journal_name_full 'Journal of Solid State Chemistry'
_journal_page_first 442
_journal_page_last 449
_journal_volume 148
_journal_year 1999
_chemical_formula_sum 'C157 B54 Sc98'
_chemical_name_systematic 'Sc98 B54 C157'
_space_group_IT_number 164
_symmetry_space_group_name_Hall '-P 3 2"'
_symmetry_space_group_name_H-M 'P -3 m 1'
_cell_angle_alpha 90
_cell_angle_beta 90
_cell_angle_gamma 120
_cell_formula_units_Z 1
_cell_length_a 23.71
_cell_length_b 23.71
_cell_length_c 6.703
_cell_volume 3263.345
_citation_journal_id_ASTM JSSCBI
_cod_data_source_file Shi_JSSCBI_1999_413.cif
_cod_data_source_block C157B54Sc98
_cod_original_cell_volume 3263.344
_cod_database_code 1521921

loop_
_symmetry_equiv_pos_as_xyz
x,y,z
-y,x-y,z
-x+y,-x,z
y,x,-z
-x,-x+y,-z
x-y,-y,-z
-x,-y,-z
y,-x+y,-z
x-y,x,-z
-y,-x,z
x,x-y,z
-x+y,y,z

loop_
_atom_site_label
_atom_site_type_symbol
_atom_site_fract_x
_atom_site_fract_y
_atom_site_fract_z
_atom_site_occupancy
_atom_site_U_iso_or_equiv
B14 B 0.0368 0.9632 0.9839 0.3333 0.0
Sc11 Sc 0.2342 0.6171 0.7103 1 0.0
B15 B 0.1847 0.7031 -0.0145 0.3333 0.0
B17 B 0.073 0.5918 0.006 0.3333 0.0
C25 C 0.073 0.5918 0.006 0.6667 0.0
B16 B 0.2583 0.7417 0.0196 0.3333 0.0
C22 C 0.0368 0.9632 0.9839 0.6667 0.0
C16 C 0.1487 0.7403 0.947 0.6667 0.0
C24 C 0.2583 0.7417 0.0196 0.6667 0.0
Sc6 Sc 0.0967 0.6243 0.6699 1 0.0
C21 C 0.0728 0.9272 0.9776 0.6667 0.0
Sc9 Sc 0.0494 0.5247 0.3305 1 0.0
C20 C 0.148 0.6289 0.0025 0.6667 0.0
C8 C 0 0.7141 0.5 1 0.0
C14 C 0.1476 0.9633 0.9737 0.6667 0.0
B4 B 0.1851 0.9277 0.9373 0.3333 0.0
C17 C 0.0729 0.7014 0.955 0.6667 0.0
Sc5 Sc 0.1963 0.6664 0.3268 1 0.0
Sc12 Sc 0.193 0.807 0.2781 1 0.0
C10 C 0.2566 0.6283 0.0701 0.6667 0.0
B7 B 0.1838 0.5919 0.0407 0.3333 0.0
B1 B 0.1861 0.8139 -0.0868 0.3333 0.0
C3 C 0.1431 0.8569 0.4414 1 0.0
B12 B 0.148 0.6289 0.0025 0.3333 0.0
C13 C 0.1478 0.8522 0.9231 0.6667 0.0
Sc2 Sc 0.0993 0.7656 0.643 1 0.0
C1 C 0 0 0.5 1 0.0
C15 C 0.1838 0.5919 0.0407 0.6667 0.0
Sc1 Sc 0.3333 0.6667 0.3648 1 0.0
B10 B 0.295 0.59 0.0584 0.3333 0.0
C11 C 0.0359 0.6278 -0.0191 0.6667 0.0
C19 C 0.0367 0.7402 0.9719 0.6667 0.0
Sc10 Sc 0.0479 0.9521 0.3248 1 0.0
C7 C 0.2857 0.7143 0.533 1 0.0
Sc3 Sc 0.1946 0.9599 0.2992 1 0.0
Sc8 Sc 0.2349 0.7651 0.6695 1 0.0
B2 B 0.2566 0.6283 0.0701 0.3333 0.0
C26 C 0.0362 0.5181 0.9878 0.6667 0.0
B8 B 0.1487 0.7403 0.947 0.3333 0.0
B9 B 0.0729 0.7014 0.955 0.3333 0.0
C18 C 0.295 0.59 0.0584 0.6667 0.0
C12 C 0.1851 0.9277 0.9373 0.6667 0.0
Sc7 Sc 0.0987 0.9013 0.6553 1 0.0
C5 C 0.1442 0 0.5 1 0.0
C23 C 0.1847 0.7031 -0.0145 0.6667 0.0
B13 B 0.0728 0.9272 0.9776 0.3333 0.0
Sc4 Sc 0.0433 0.665 0.3088 1 0.0
B18 B 0.0362 0.5181 0.9878 0.3333 0.0
B3 B 0.0359 0.6278 -0.0191 0.3333 0.0
C2 C 0 0.5717 0.5 1 0.0
B11 B 0.0367 0.7402 0.9719 0.3333 0.0
B6 B 0.1476 0.9633 0.9737 0.3333 0.0
C9 C 0.1861 0.8139 -0.0868 0.6667 0.0
C6 C 0.1435 0.7153 0.467 1 0.0
C4 C 0.1436 0.5718 0.5114 1 0.0
B5 B 0.1478 0.8522 0.9231 0.3333 0.0
